data_4316725
loop_
_publ_author_name
'Ming-Ling Sun'
'Jian Zhang'
'Qi-Pu Lin'
'Pei-Xiu Yin'
'Yuan-Gen Yao'

_publ_section_title
;
 Multifunctional Homochiral Lanthanide Camphorates with Mixed Achiral
 Terephthalate Ligands
;
_journal_name_full 'Inorganic Chemistry'
_journal_page_first 9257
_journal_page_last 9264
_journal_paper_doi 10.1021/ic1007445
_journal_volume 49
_journal_year 2010
_chemical_absolute_configuration rmad
_chemical_formula_moiety 'C28 H36 Gd2 O14, C3 H7 N O'
_chemical_formula_sum 'C31 H43 Gd2 N O15'
_chemical_formula_weight 984.16
_chemical_name_systematic
; 
 ? 
;
_space_group_IT_number 19
_symmetry_cell_setting orthorhombic
_symmetry_space_group_name_Hall 'P 2ac 2ab'
_symmetry_space_group_name_H-M 'P 21 21 21'
_atom_sites_solution_hydrogens geom
_atom_sites_solution_primary direct
_atom_sites_solution_secondary difmap
_audit_creation_method SHELXL-97
_cell_angle_alpha 90.00
_cell_angle_beta 90.00
_cell_angle_gamma 90.00
_cell_formula_units_Z 4
_cell_length_a 12.927(5)
_cell_length_b 14.084(6)
_cell_length_c 18.882(8)
_cell_measurement_reflns_used 3828
_cell_measurement_temperature 293(2)
_cell_measurement_theta_max 27.4603
_cell_measurement_theta_min 2.1388
_cell_volume 3438(2)
_computing_cell_refinement 'Bruker XSCANS'
_computing_data_collection 'Bruker XSCANS'
_computing_data_reduction 'Bruker SHELXTL'
_computing_molecular_graphics 'Bruker SHELXTL'
_computing_publication_material 'Bruker SHELXTL'
_computing_structure_refinement 'SHELXL-97 (Sheldrick, 1997)'
_computing_structure_solution 'SHELXS-97 (Sheldrick, 1990)'
_diffrn_ambient_temperature 293(2)
_diffrn_measured_fraction_theta_full 0.989
_diffrn_measured_fraction_theta_max 0.989
_diffrn_measurement_device_type 'Bruker P4'
_diffrn_measurement_method '\w scans'
_diffrn_radiation_monochromator graphite
_diffrn_radiation_source 'fine-focus sealed tube'
_diffrn_radiation_type MoK\a
_diffrn_radiation_wavelength 0.71073
_diffrn_reflns_av_R_equivalents 0.0690
_diffrn_reflns_av_sigmaI/netI 0.0897
_diffrn_reflns_limit_h_max 16
_diffrn_reflns_limit_h_min -16
_diffrn_reflns_limit_k_max 16
_diffrn_reflns_limit_k_min -18
_diffrn_reflns_limit_l_max 24
_diffrn_reflns_limit_l_min -24
_diffrn_reflns_number 26497
_diffrn_reflns_theta_full 27.43
_diffrn_reflns_theta_max 27.43
_diffrn_reflns_theta_min 2.16
_diffrn_standards_decay_% none
_diffrn_standards_interval_count none
_diffrn_standards_number none
_exptl_absorpt_coefficient_mu 3.897
_exptl_absorpt_correction_T_max 0.732
_exptl_absorpt_correction_T_min 0.663
_exptl_absorpt_correction_type multi-scan
_exptl_absorpt_process_details crystalclear
_exptl_crystal_colour Colorless
_exptl_crystal_density_diffrn 1.902
_exptl_crystal_density_method 'not measured'
_exptl_crystal_description Prism
_exptl_crystal_F_000 1936
_exptl_crystal_size_max 0.13
_exptl_crystal_size_mid 0.09
_exptl_crystal_size_min 0.08
_refine_diff_density_max 1.420
_refine_diff_density_min -1.571
_refine_diff_density_rms 0.177
_refine_ls_abs_structure_details 'Flack H D (1983), Acta Cryst. A39, 876-881'
_refine_ls_abs_structure_Flack -0.056(19)
_refine_ls_extinction_method none
_refine_ls_goodness_of_fit_ref 1.055
_refine_ls_hydrogen_treatment constr
_refine_ls_matrix_type full
_refine_ls_number_parameters 442
_refine_ls_number_reflns 7742
_refine_ls_number_restraints 179
_refine_ls_restrained_S_all 1.063
_refine_ls_R_factor_all 0.0602
_refine_ls_R_factor_gt 0.0490
_refine_ls_shift/su_max 0.001
_refine_ls_shift/su_mean 0.000
_refine_ls_structure_factor_coef Fsqd
_refine_ls_weighting_details 'calc w=1/[\s^2^(Fo^2^)+(0.0346P)^2^+0.0000P] where P=(Fo^2^+2Fc^2^)/3'
_refine_ls_weighting_scheme calc
_refine_ls_wR_factor_gt 0.0982
_refine_ls_wR_factor_ref 0.1049
_reflns_number_gt 6946
_reflns_number_total 7742
_reflns_threshold_expression >2sigma(I)
_cod_data_source_file ic1007445_si_002_3.cif
_cod_data_source_block Gd-3
_cod_depositor_comments
;
The following automatic conversions were performed:

'_symmetry_cell_setting' value 'Orthorhombic' changed to
'orthorhombic' according to the built-in table from CIF Core
dictionary named 'cif_core.dic' version 2.4.1 from
2010-06-29.

'_exptl_absorpt_correction_type' value 'Multi-scan'
changed to 'multi-scan' according to the built-in table from CIF Core
dictionary named 'cif_core.dic' version 2.4.1 from 2010-06-29.

Automatic conversion script
Id: cif_fix_values 1646 2011-03-28 12:23:43Z adriana 
;
_cod_database_code 4316725
_attachment Gd-3.cif

loop_
_symmetry_equiv_pos_as_xyz
'x, y, z'
'-x+1/2, -y, z+1/2'
'-x, y+1/2, -z+1/2'
'x+1/2, -y+1/2, -z'

loop_
_atom_site_label
_atom_site_type_symbol
_atom_site_fract_x
_atom_site_fract_y
_atom_site_fract_z
_atom_site_U_iso_or_equiv
_atom_site_adp_type
_atom_site_occupancy
_atom_site_symmetry_multiplicity
_atom_site_calc_flag
_atom_site_refinement_flags
_atom_site_disorder_assembly
_atom_site_disorder_group
Gd1 Gd 0.71309(3) 0.00073(3) 0.885359(18) 0.02248(10) Uani 1 1 d D . .
Gd2 Gd 0.77226(3) 0.02040(2) 0.671149(18) 0.02032(10) Uani 1 1 d . . .
C1 C 1.0108(7) 0.0963(6) 0.8282(5) 0.0288(17) Uani 1 1 d U . .
H1A H 0.9988 0.0687 0.8751 0.035 Uiso 1 1 calc R . .
C2 C 1.1212(7) 0.0693(7) 0.8047(5) 0.0350(19) Uani 1 1 d U . .
H2A H 1.1213 0.0485 0.7557 0.042 Uiso 1 1 calc R . .
H2B H 1.1481 0.0184 0.8340 0.042 Uiso 1 1 calc R . .
C3 C 1.1880(8) 0.1608(6) 0.8135(5) 0.038(2) Uani 1 1 d U . .
H3A H 1.2533 0.1461 0.8363 0.046 Uiso 1 1 calc R . .
H3B H 1.2019 0.1896 0.7678 0.046 Uiso 1 1 calc R . .
C4 C 1.1226(7) 0.2279(7) 0.8603(5) 0.0305(18) Uani 1 1 d U . .
C5 C 1.0077(7) 0.2085(6) 0.8356(5) 0.0309(18) Uani 1 1 d U . .
C6 C 0.9294(7) 0.0565(7) 0.7776(4) 0.029(2) Uani 1 1 d . . .
C7 C 1.1520(7) 0.3326(6) 0.8509(4) 0.0279(19) Uani 1 1 d . . .
C8 C 1.1389(9) 0.1982(8) 0.9383(5) 0.050(3) Uani 1 1 d U . .
H8A H 1.2090 0.2112 0.9520 0.074 Uiso 1 1 calc R . .
H8B H 1.1252 0.1316 0.9434 0.074 Uiso 1 1 calc R . .
H8C H 1.0925 0.2335 0.9681 0.074 Uiso 1 1 calc R . .
C9 C 0.9877(11) 0.2550(8) 0.7635(6) 0.048(3) Uani 1 1 d U . .
H9A H 0.9866 0.3228 0.7688 0.071 Uiso 1 1 calc R . .
H9B H 0.9223 0.2339 0.7453 0.071 Uiso 1 1 calc R . .
H9C H 1.0417 0.2375 0.7311 0.071 Uiso 1 1 calc R . .
C10 C 0.9275(8) 0.2391(8) 0.8879(7) 0.055(3) Uani 1 1 d U . .
H10A H 0.9276 0.3070 0.8915 0.082 Uiso 1 1 calc R . .
H10B H 0.9427 0.2119 0.9333 0.082 Uiso 1 1 calc R . .
H10C H 0.8607 0.2178 0.8723 0.082 Uiso 1 1 calc R . .
C11 C 0.4481(7) -0.0677(7) 0.7371(5) 0.0323(19) Uani 1 1 d U . .
C12 C 0.3616(8) -0.0701(9) 0.7930(6) 0.056(3) Uani 1 1 d U . .
H12A H 0.3906 -0.0862 0.8389 0.067 Uiso 1 1 calc R . .
H12B H 0.3296 -0.0080 0.7966 0.067 Uiso 1 1 calc R . .
C13 C 0.2838(10) -0.1409(8) 0.7729(7) 0.062(3) Uani 1 1 d U . .
H13A H 0.2213 -0.1100 0.7563 0.074 Uiso 1 1 calc R . .
H13B H 0.2664 -0.1807 0.8131 0.074 Uiso 1 1 calc R . .
C14 C 0.3324(8) -0.2005(7) 0.7136(6) 0.040(2) Uani 1 1 d U . .
H14A H 0.2991 -0.1805 0.6694 0.048 Uiso 1 1 calc R . .
C15 C 0.4490(8) -0.1725(7) 0.7069(6) 0.035(2) Uani 1 1 d U . .
C16 C 0.5525(7) -0.0419(6) 0.7706(4) 0.029(2) Uani 1 1 d . . .
C17 C 0.3127(7) -0.3064(7) 0.7208(5) 0.031(2) Uani 1 1 d . . .
C18 C 0.4235(9) 0.0052(9) 0.6782(6) 0.065(3) Uani 1 1 d U . .
H18A H 0.4224 0.0680 0.6981 0.097 Uiso 1 1 calc R . .
H18B H 0.3572 -0.0089 0.6580 0.097 Uiso 1 1 calc R . .
H18C H 0.4756 0.0018 0.6421 0.097 Uiso 1 1 calc R . .
C19 C 0.5152(10) -0.2383(7) 0.7535(7) 0.049(3) Uani 1 1 d U . .
H19A H 0.5151 -0.3011 0.7338 0.074 Uiso 1 1 calc R . .
H19B H 0.4871 -0.2400 0.8005 0.074 Uiso 1 1 calc R . .
H19C H 0.5849 -0.2147 0.7551 0.074 Uiso 1 1 calc R . .
C20 C 0.4880(10) -0.1807(9) 0.6312(5) 0.053(3) Uani 1 1 d U . .
H20A H 0.4869 -0.2461 0.6168 0.080 Uiso 1 1 calc R . .
H20B H 0.5575 -0.1570 0.6286 0.080 Uiso 1 1 calc R . .
H20C H 0.4443 -0.1442 0.6004 0.080 Uiso 1 1 calc R . .
C21 C 0.9373(7) 0.2254(6) 0.5165(5) 0.0270(19) Uani 1 1 d . . .
C22 C 0.9830(9) 0.2420(7) 0.4511(5) 0.044(3) Uani 1 1 d . . .
H22A H 0.9720 0.1989 0.4146 0.053 Uiso 1 1 calc R . .
C23 C 1.0442(10) 0.3202(8) 0.4388(5) 0.050(3) Uani 1 1 d . . .
H23A H 1.0720 0.3310 0.3940 0.060 Uiso 1 1 calc R . .
C24 C 1.0642(7) 0.3836(7) 0.4944(5) 0.031(2) Uani 1 1 d . . .
C25 C 1.0195(8) 0.3682(7) 0.5609(5) 0.042(3) Uani 1 1 d . . .
H25A H 1.0317 0.4106 0.5977 0.050 Uiso 1 1 calc R . .
C26 C 0.9571(8) 0.2899(7) 0.5717(5) 0.035(2) Uani 1 1 d . . .
H26A H 0.9278 0.2797 0.6160 0.042 Uiso 1 1 calc R . .
C27 C 0.8693(7) 0.1411(7) 0.5287(5) 0.031(2) Uani 1 1 d . . .
C28 C 1.1310(7) 0.4687(7) 0.4830(5) 0.031(2) Uani 1 1 d . . .
O1 O 0.8407(5) 0.0313(5) 0.8035(3) 0.0340(15) Uani 1 1 d . . .
O2 O 0.9443(5) 0.0490(5) 0.7135(3) 0.0417(19) Uani 1 1 d . . .
O3 O 1.1340(6) 0.3933(4) 0.8979(3) 0.0376(17) Uani 1 1 d . . .
O4 O 1.1978(6) 0.3595(5) 0.7945(3) 0.0414(18) Uani 1 1 d . . .
O5 O 0.6300(5) -0.0281(5) 0.7320(4) 0.0426(18) Uani 1 1 d . . .
O6 O 0.5567(5) -0.0382(6) 0.8361(3) 0.0470(19) Uani 1 1 d . . .
O7 O 0.3279(6) -0.3545(4) 0.6649(3) 0.0394(16) Uani 1 1 d . . .
O8 O 0.2852(6) -0.3394(4) 0.7796(3) 0.0374(16) Uani 1 1 d . . .
O9 O 0.8442(6) 0.1207(5) 0.5914(3) 0.0402(18) Uani 1 1 d . . .
O10 O 0.8392(6) 0.0973(5) 0.4743(3) 0.0426(18) Uani 1 1 d . . .
O11 O 1.1551(5) 0.5194(4) 0.5362(3) 0.0301(14) Uani 1 1 d . . .
O12 O 1.1589(4) 0.4889(5) 0.4203(3) 0.0326(14) Uani 1 1 d . . .
N1 N 1.1655(8) 0.0630(6) 0.5387(4) 0.076(3) Uani 1 1 d DU . .
O13 O 1.2189(10) 0.1755(7) 0.6145(6) 0.127(4) Uani 1 1 d DU . .
C29 C 1.1560(8) 0.1139(7) 0.5962(5) 0.100(4) Uani 1 1 d DU . .
H29 H 1.0988 0.1032 0.6251 0.121 Uiso 1 1 calc R . .
C30 C 1.2552(10) 0.0798(12) 0.4931(9) 0.141(6) Uani 1 1 d DU . .
H30A H 1.2977 0.1285 0.5136 0.212 Uiso 1 1 calc R . .
H30B H 1.2321 0.0996 0.4471 0.212 Uiso 1 1 calc R . .
H30C H 1.2945 0.0223 0.4888 0.212 Uiso 1 1 calc R . .
C31 C 1.0928(10) -0.0101(9) 0.5153(8) 0.125(5) Uani 1 1 d DU . .
H31A H 1.0371 -0.0149 0.5487 0.187 Uiso 1 1 calc R . .
H31B H 1.1279 -0.0701 0.5123 0.187 Uiso 1 1 calc R . .
H31C H 1.0657 0.0065 0.4697 0.187 Uiso 1 1 calc R . .
O1W O 0.7614(6) -0.1482(4) 0.8453(3) 0.0402(17) Uani 1 1 d U . .
H1WA H 0.7631 -0.1953 0.8729 0.060 Uiso 1 1 d R . .
H1WB H 0.8059 -0.1534 0.8127 0.060 Uiso 1 1 d R . .
O2W O 0.6178(6) 0.0986(5) 0.9618(3) 0.0438(19) Uani 1 1 d U . .
H2WA H 0.6436 0.1024 1.0032 0.066 Uiso 1 1 d R . .
H2WB H 0.6013 0.1540 0.9475 0.066 Uiso 1 1 d RD . .

loop_
_atom_site_aniso_label
_atom_site_aniso_U_11
_atom_site_aniso_U_22
_atom_site_aniso_U_33
_atom_site_aniso_U_23
_atom_site_aniso_U_13
_atom_site_aniso_U_12
Gd1 0.0261(2) 0.0209(2) 0.02042(17) 0.00178(17) 0.00126(14) -0.00073(18)
Gd2 0.02355(19) 0.01863(19) 0.01878(16) 0.00121(15) 0.00101(15) -0.00090(16)
C1 0.031(4) 0.022(4) 0.034(4) -0.003(4) -0.002(4) -0.002(3)
C2 0.036(5) 0.024(4) 0.045(4) -0.005(4) -0.008(4) -0.002(4)
C3 0.037(5) 0.030(4) 0.048(5) -0.005(4) -0.003(4) -0.002(4)
C4 0.032(4) 0.030(4) 0.029(4) 0.003(4) -0.005(3) -0.001(3)
C5 0.029(4) 0.027(4) 0.036(4) 0.003(4) 0.004(4) -0.001(3)
C6 0.027(5) 0.028(5) 0.030(4) 0.006(4) -0.005(4) -0.006(4)
C7 0.038(5) 0.021(4) 0.025(4) 0.002(4) 0.000(4) -0.003(4)
C8 0.075(8) 0.040(6) 0.033(5) 0.008(5) -0.019(5) -0.011(6)
C9 0.049(7) 0.034(6) 0.060(7) 0.014(6) -0.020(6) -0.006(5)
C10 0.040(6) 0.047(7) 0.077(8) -0.018(7) 0.017(6) -0.001(5)
C11 0.027(4) 0.025(4) 0.045(4) -0.012(4) -0.008(4) -0.007(3)
C12 0.036(5) 0.057(5) 0.076(6) -0.032(5) 0.013(5) -0.011(4)
C13 0.051(5) 0.039(5) 0.096(6) -0.021(5) 0.029(5) -0.005(5)
C14 0.037(5) 0.021(4) 0.062(5) -0.008(4) 0.007(4) -0.005(4)
C15 0.031(4) 0.026(4) 0.047(4) -0.009(4) 0.002(4) -0.008(4)
C16 0.034(5) 0.020(5) 0.032(4) -0.005(4) -0.007(4) -0.010(4)
C17 0.030(5) 0.026(5) 0.037(5) 0.001(4) 0.003(4) -0.006(4)
C18 0.062(7) 0.054(7) 0.078(7) 0.013(7) -0.032(6) -0.008(6)
C19 0.047(8) 0.029(6) 0.070(7) -0.001(6) -0.016(6) 0.002(5)
C20 0.067(8) 0.049(7) 0.044(6) -0.025(5) 0.016(6) -0.016(6)
C21 0.031(5) 0.021(4) 0.029(4) -0.001(4) 0.002(4) -0.008(4)
C22 0.060(7) 0.035(6) 0.037(5) -0.016(5) 0.015(5) -0.033(6)
C23 0.084(9) 0.036(6) 0.031(5) -0.011(5) 0.006(6) -0.031(6)
C24 0.036(6) 0.026(5) 0.030(5) 0.001(4) -0.005(4) -0.009(4)
C25 0.052(7) 0.031(6) 0.042(5) -0.006(5) 0.001(5) -0.013(5)
C26 0.040(6) 0.030(6) 0.035(5) 0.000(5) 0.013(5) -0.007(4)
C27 0.036(6) 0.029(5) 0.027(4) -0.006(4) 0.000(4) -0.001(4)
C28 0.031(5) 0.026(5) 0.035(4) -0.006(4) 0.004(4) 0.003(4)
O1 0.022(3) 0.036(4) 0.043(3) 0.008(3) 0.008(3) -0.006(3)
O2 0.043(4) 0.061(5) 0.021(3) -0.005(3) 0.003(3) -0.018(4)
O3 0.054(5) 0.025(3) 0.033(3) -0.005(3) 0.009(3) -0.006(3)
O4 0.054(5) 0.030(4) 0.040(3) 0.000(3) 0.006(4) -0.010(3)
O5 0.030(4) 0.039(4) 0.059(4) 0.004(4) 0.018(3) -0.015(3)
O6 0.048(4) 0.063(5) 0.030(3) -0.006(4) -0.007(3) -0.008(4)
O7 0.057(5) 0.029(3) 0.032(3) -0.005(3) 0.010(3) -0.007(3)
O8 0.050(4) 0.029(3) 0.033(3) -0.004(3) 0.009(3) -0.013(4)
O9 0.051(5) 0.043(4) 0.026(3) 0.006(3) 0.003(3) -0.021(3)
O10 0.058(5) 0.038(4) 0.032(3) -0.013(3) 0.006(3) -0.024(3)
O11 0.033(3) 0.023(3) 0.035(3) -0.004(3) 0.001(2) 0.001(3)
O12 0.035(3) 0.038(4) 0.025(3) 0.000(3) 0.002(2) 0.000(3)
N1 0.076(5) 0.077(6) 0.076(5) -0.008(5) 0.004(5) 0.000(5)
O13 0.142(8) 0.092(6) 0.147(7) -0.026(6) -0.020(7) -0.004(6)
C29 0.103(7) 0.097(7) 0.101(6) -0.013(6) -0.003(6) 0.012(6)
C30 0.129(8) 0.154(9) 0.140(8) 0.003(8) 0.036(7) -0.013(7)
C31 0.117(8) 0.110(8) 0.148(9) -0.013(7) -0.013(7) -0.014(7)
O1W 0.064(4) 0.025(3) 0.032(3) 0.007(3) 0.010(3) 0.007(3)
O2W 0.057(5) 0.048(4) 0.026(3) 0.003(3) 0.005(3) 0.019(4)

loop_
_atom_type_symbol
_atom_type_description
_atom_type_scat_dispersion_real
_atom_type_scat_dispersion_imag
_atom_type_scat_source
C C 0.0033 0.0016 'International Tables Vol C Tables 4.2.6.8 and 6.1.1.4'
H H 0.0000 0.0000 'International Tables Vol C Tables 4.2.6.8 and 6.1.1.4'
O O 0.0106 0.0060 'International Tables Vol C Tables 4.2.6.8 and 6.1.1.4'
Gd Gd -0.1653 3.9035 'International Tables Vol C Tables 4.2.6.8 and 6.1.1.4'
N N 0.0061 0.0033 'International Tables Vol C Tables 4.2.6.8 and 6.1.1.4'

loop_
_geom_angle_atom_site_label_1
_geom_angle_atom_site_label_2
_geom_angle_atom_site_label_3
_geom_angle
_geom_angle_site_symmetry_1
_geom_angle_site_symmetry_3
_geom_angle_publ_flag
O11 Gd1 O10 79.2(2) 3_746 2_655 ?
O11 Gd1 O6 162.4(2) 3_746 . ?
O10 Gd1 O6 83.9(3) 2_655 . ?
O11 Gd1 O1 83.0(2) 3_746 . ?
O10 Gd1 O1 145.3(3) 2_655 . ?
O6 Gd1 O1 113.9(2) . . ?
O11 Gd1 O7 109.7(2) 3_746 3_656 ?
O10 Gd1 O7 140.4(3) 2_655 3_656 ?
O6 Gd1 O7 80.9(3) . 3_656 ?
O1 Gd1 O7 73.9(2) . 3_656 ?
O11 Gd1 O1W 96.6(2) 3_746 . ?
O10 Gd1 O1W 76.8(2) 2_655 . ?
O6 Gd1 O1W 83.6(3) . . ?
O1 Gd1 O1W 75.9(2) . . ?
O7 Gd1 O1W 136.6(2) 3_656 . ?
O11 Gd1 O2W 85.7(2) 3_746 . ?
O10 Gd1 O2W 75.3(2) 2_655 . ?
O6 Gd1 O2W 85.8(3) . . ?
O1 Gd1 O2W 132.8(2) . . ?
O7 Gd1 O2W 67.3(2) 3_656 . ?
O1W Gd1 O2W 151.0(2) . . ?
O9 Gd2 O12 78.2(2) . 4_456 ?
O9 Gd2 O5 148.8(3) . . ?
O12 Gd2 O5 81.1(2) 4_456 . ?
O9 Gd2 O8 82.3(2) . 3_656 ?
O12 Gd2 O8 98.5(2) 4_456 3_656 ?
O5 Gd2 O8 78.1(3) . 3_656 ?
O9 Gd2 O4 134.9(3) . 3_746 ?
O12 Gd2 O4 104.9(2) 4_456 3_746 ?
O5 Gd2 O4 73.1(3) . 3_746 ?
O8 Gd2 O4 139.1(2) 3_656 3_746 ?
O9 Gd2 O2 74.7(2) . . ?
O12 Gd2 O2 149.6(2) 4_456 . ?
O5 Gd2 O2 129.2(2) . . ?
O8 Gd2 O2 91.2(3) 3_656 . ?
O4 Gd2 O2 85.3(3) 3_746 . ?
O9 Gd2 O3 84.4(2) . 3_746 ?
O12 Gd2 O3 82.9(2) 4_456 3_746 ?
O5 Gd2 O3 115.9(2) . 3_746 ?
O8 Gd2 O3 166.0(2) 3_656 3_746 ?
O4 Gd2 O3 52.4(2) 3_746 3_746 ?
O2 Gd2 O3 81.1(2) . 3_746 ?
O9 Gd2 O1 116.9(2) . . ?
O12 Gd2 O1 159.21(19) 4_456 . ?
O5 Gd2 O1 79.1(2) . . ?
O8 Gd2 O1 71.2(2) 3_656 . ?
O4 Gd2 O1 75.3(2) 3_746 . ?
O2 Gd2 O1 50.73(18) . . ?
O3 Gd2 O1 111.5(2) 3_746 . ?
O9 Gd2 C7 109.9(3) . 3_746 ?
O12 Gd2 C7 93.3(2) 4_456 3_746 ?
O5 Gd2 C7 94.2(3) . 3_746 ?
O8 Gd2 C7 164.6(2) 3_656 3_746 ?
O4 Gd2 C7 26.3(2) 3_746 3_746 ?
O2 Gd2 C7 83.5(3) . 3_746 ?
O3 Gd2 C7 26.1(2) 3_746 3_746 ?
O1 Gd2 C7 94.4(2) . 3_746 ?
O9 Gd2 C6 93.7(3) . . ?
O12 Gd2 C6 171.6(2) 4_456 . ?
O5 Gd2 C6 105.6(2) . . ?
O8 Gd2 C6 78.2(3) 3_656 . ?
O4 Gd2 C6 82.2(3) 3_746 . ?
O2 Gd2 C6 24.5(2) . . ?
O3 Gd2 C6 98.4(2) 3_746 . ?
O1 Gd2 C6 26.5(2) . . ?
C7 Gd2 C6 91.3(3) 3_746 . ?
C6 C1 C2 111.6(7) . . ?
C6 C1 C5 113.8(8) . . ?
C2 C1 C5 107.1(7) . . ?
C6 C1 H1A 108.1 . . ?
C2 C1 H1A 108.1 . . ?
C5 C1 H1A 108.1 . . ?
C1 C2 C3 106.2(7) . . ?
C1 C2 H2A 110.5 . . ?
C3 C2 H2A 110.5 . . ?
C1 C2 H2B 110.5 . . ?
C3 C2 H2B 110.5 . . ?
H2A C2 H2B 108.7 . . ?
C4 C3 C2 105.2(8) . . ?
C4 C3 H3A 110.7 . . ?
C2 C3 H3A 110.7 . . ?
C4 C3 H3B 110.7 . . ?
C2 C3 H3B 110.7 . . ?
H3A C3 H3B 108.8 . . ?
C7 C4 C3 112.7(8) . . ?
C7 C4 C8 109.6(8) . . ?
C3 C4 C8 107.8(8) . . ?
C7 C4 C5 111.4(8) . . ?
C3 C4 C5 103.9(7) . . ?
C8 C4 C5 111.2(8) . . ?
C10 C5 C9 110.3(9) . . ?
C10 C5 C4 114.1(8) . . ?
C9 C5 C4 110.3(8) . . ?
C10 C5 C1 111.3(8) . . ?
C9 C5 C1 110.5(8) . . ?
C4 C5 C1 100.0(7) . . ?
O2 C6 O1 119.2(8) . . ?
O2 C6 C1 122.5(8) . . ?
O1 C6 C1 118.3(7) . . ?
O2 C6 Gd2 54.1(5) . . ?
O1 C6 Gd2 66.1(5) . . ?
C1 C6 Gd2 168.3(6) . . ?
O3 C7 O4 118.4(8) . . ?
O3 C7 C4 121.8(8) . . ?
O4 C7 C4 119.8(8) . . ?
O3 C7 Gd2 62.3(5) . 3_756 ?
O4 C7 Gd2 56.2(4) . 3_756 ?
C4 C7 Gd2 173.9(7) . 3_756 ?
C4 C8 H8A 109.5 . . ?
C4 C8 H8B 109.5 . . ?
H8A C8 H8B 109.5 . . ?
C4 C8 H8C 109.5 . . ?
H8A C8 H8C 109.5 . . ?
H8B C8 H8C 109.5 . . ?
C5 C9 H9A 109.5 . . ?
C5 C9 H9B 109.5 . . ?
H9A C9 H9B 109.5 . . ?
C5 C9 H9C 109.5 . . ?
H9A C9 H9C 109.5 . . ?
H9B C9 H9C 109.5 . . ?
C5 C10 H10A 109.5 . . ?
C5 C10 H10B 109.5 . . ?
H10A C10 H10B 109.5 . . ?
C5 C10 H10C 109.5 . . ?
H10A C10 H10C 109.5 . . ?
H10B C10 H10C 109.5 . . ?
C16 C11 C12 111.2(8) . . ?
C16 C11 C18 108.7(8) . . ?
C12 C11 C18 111.0(9) . . ?
C16 C11 C15 111.3(8) . . ?
C12 C11 C15 103.4(8) . . ?
C18 C11 C15 111.2(8) . . ?
C13 C12 C11 109.7(9) . . ?
C13 C12 H12A 109.7 . . ?
C11 C12 H12A 109.7 . . ?
C13 C12 H12B 109.7 . . ?
C11 C12 H12B 109.7 . . ?
H12A C12 H12B 108.2 . . ?
C12 C13 C14 106.2(9) . . ?
C12 C13 H13A 110.5 . . ?
C14 C13 H13A 110.5 . . ?
C12 C13 H13B 110.5 . . ?
C14 C13 H13B 110.5 . . ?
H13A C13 H13B 108.7 . . ?
C17 C14 C13 113.7(9) . . ?
C17 C14 C15 114.6(8) . . ?
C13 C14 C15 108.4(9) . . ?
C17 C14 H14A 106.5 . . ?
C13 C14 H14A 106.5 . . ?
C15 C14 H14A 106.5 . . ?
C20 C15 C19 107.9(10) . . ?
C20 C15 C14 112.1(9) . . ?
C19 C15 C14 109.9(9) . . ?
C20 C15 C11 114.3(9) . . ?
C19 C15 C11 111.1(8) . . ?
C14 C15 C11 101.5(8) . . ?
O6 C16 O5 122.6(9) . . ?
O6 C16 C11 117.4(8) . . ?
O5 C16 C11 120.0(7) . . ?
O8 C17 O7 125.5(8) . . ?
O8 C17 C14 119.4(9) . . ?
O7 C17 C14 115.0(8) . . ?
C11 C18 H18A 109.5 . . ?
C11 C18 H18B 109.5 . . ?
H18A C18 H18B 109.5 . . ?
C11 C18 H18C 109.5 . . ?
H18A C18 H18C 109.5 . . ?
H18B C18 H18C 109.5 . . ?
C15 C19 H19A 109.5 . . ?
C15 C19 H19B 109.5 . . ?
H19A C19 H19B 109.5 . . ?
C15 C19 H19C 109.5 . . ?
H19A C19 H19C 109.5 . . ?
H19B C19 H19C 109.5 . . ?
C15 C20 H20A 109.5 . . ?
C15 C20 H20B 109.5 . . ?
H20A C20 H20B 109.5 . . ?
C15 C20 H20C 109.5 . . ?
H20A C20 H20C 109.5 . . ?
H20B C20 H20C 109.5 . . ?
C22 C21 C26 118.2(8) . . ?
C22 C21 C27 121.4(8) . . ?
C26 C21 C27 120.4(8) . . ?
C23 C22 C21 122.0(9) . . ?
C23 C22 H22A 119.0 . . ?
C21 C22 H22A 119.0 . . ?
C22 C23 C24 119.2(9) . . ?
C22 C23 H23A 120.4 . . ?
C24 C23 H23A 120.4 . . ?
C25 C24 C23 119.8(9) . . ?
C25 C24 C28 119.6(8) . . ?
C23 C24 C28 120.6(9) . . ?
C26 C25 C24 119.8(9) . . ?
C26 C25 H25A 120.1 . . ?
C24 C25 H25A 120.1 . . ?
C25 C26 C21 120.9(9) . . ?
C25 C26 H26A 119.6 . . ?
C21 C26 H26A 119.6 . . ?
O10 C27 O9 125.0(9) . . ?
O10 C27 C21 116.5(8) . . ?
O9 C27 C21 118.5(8) . . ?
O12 C28 O11 122.7(9) . . ?
O12 C28 C24 118.6(8) . . ?
O11 C28 C24 118.6(8) . . ?
C6 O1 Gd1 159.9(6) . . ?
C6 O1 Gd2 87.4(5) . . ?
Gd1 O1 Gd2 112.5(2) . . ?
C6 O2 Gd2 101.3(6) . . ?
C7 O3 Gd2 91.6(5) . 3_756 ?
C7 O4 Gd2 97.5(5) . 3_756 ?
C16 O5 Gd2 170.6(6) . . ?
C16 O6 Gd1 117.0(6) . . ?
C17 O7 Gd1 141.0(6) . 3_646 ?
C17 O8 Gd2 139.9(6) . 3_646 ?
C27 O9 Gd2 150.7(6) . . ?
C27 O10 Gd1 172.0(7) . 2_654 ?
C28 O11 Gd1 129.3(6) . 3_756 ?
C28 O12 Gd2 151.7(6) . 4_556 ?
C29 N1 C30 118.3(9) . . ?
C29 N1 C31 125.2(10) . . ?
C30 N1 C31 116.5(5) . . ?
O13 C29 N1 123.6(7) . . ?
O13 C29 H29 118.2 . . ?
N1 C29 H29 118.2 . . ?
N1 C30 H30A 109.5 . . ?
N1 C30 H30B 109.5 . . ?
H30A C30 H30B 109.5 . . ?
N1 C30 H30C 109.5 . . ?
H30A C30 H30C 109.5 . . ?
H30B C30 H30C 109.5 . . ?
N1 C31 H31A 109.5 . . ?
N1 C31 H31B 109.5 . . ?
H31A C31 H31B 109.5 . . ?
N1 C31 H31C 109.5 . . ?
H31A C31 H31C 109.5 . . ?
H31B C31 H31C 109.5 . . ?
Gd1 O1W H1WA 121.2 . . ?
Gd1 O1W H1WB 120.0 . . ?
H1WA O1W H1WB 111.3 . . ?
Gd1 O2W H2WA 113.3 . . ?
Gd1 O2W H2WB 118.3 . . ?
H2WA O2W H2WB 109.3 . . ?

loop_
_geom_bond_atom_site_label_1
_geom_bond_atom_site_label_2
_geom_bond_distance
_geom_bond_site_symmetry_2
_geom_bond_publ_flag
Gd1 O11 2.273(6) 3_746 ?
Gd1 O10 2.277(6) 2_655 ?
Gd1 O6 2.292(7) . ?
Gd1 O1 2.301(6) . ?
Gd1 O7 2.310(6) 3_656 ?
Gd1 O1W 2.315(6) . ?
Gd1 O2W 2.345(6) . ?
Gd2 O9 2.264(6) . ?
Gd2 O12 2.268(5) 4_456 ?
Gd2 O5 2.273(6) . ?
Gd2 O8 2.305(6) 3_656 ?
Gd2 O4 2.389(7) 3_746 ?
Gd2 O2 2.398(7) . ?
Gd2 O3 2.524(6) 3_746 ?
Gd2 O1 2.656(6) . ?
Gd2 C7 2.850(9) 3_746 ?
Gd2 C6 2.902(9) . ?
C1 C6 1.528(12) . ?
C1 C2 1.541(12) . ?
C1 C5 1.588(12) . ?
C1 H1A 0.9800 . ?
C2 C3 1.560(12) . ?
C2 H2A 0.9700 . ?
C2 H2B 0.9700 . ?
C3 C4 1.545(13) . ?
C3 H3A 0.9700 . ?
C3 H3B 0.9700 . ?
C4 C7 1.534(12) . ?
C4 C8 1.547(12) . ?
C4 C5 1.580(13) . ?
C5 C10 1.494(14) . ?
C5 C9 1.533(14) . ?
C6 O2 1.230(10) . ?
C6 O1 1.295(10) . ?
C7 O3 1.253(10) . ?
C7 O4 1.274(10) . ?
C7 Gd2 2.850(9) 3_756 ?
C8 H8A 0.9600 . ?
C8 H8B 0.9600 . ?
C8 H8C 0.9600 . ?
C9 H9A 0.9600 . ?
C9 H9B 0.9600 . ?
C9 H9C 0.9600 . ?
C10 H10A 0.9600 . ?
C10 H10B 0.9600 . ?
C10 H10C 0.9600 . ?
C11 C16 1.533(12) . ?
C11 C12 1.538(14) . ?
C11 C18 1.546(14) . ?
C11 C15 1.584(13) . ?
C12 C13 1.466(14) . ?
C12 H12A 0.9700 . ?
C12 H12B 0.9700 . ?
C13 C14 1.535(14) . ?
C13 H13A 0.9700 . ?
C13 H13B 0.9700 . ?
C14 C17 1.520(13) . ?
C14 C15 1.562(13) . ?
C14 H14A 0.9800 . ?
C15 C20 1.521(13) . ?
C15 C19 1.537(15) . ?
C16 O6 1.239(10) . ?
C16 O5 1.255(10) . ?
C17 O8 1.255(10) . ?
C17 O7 1.270(11) . ?
C18 H18A 0.9600 . ?
C18 H18B 0.9600 . ?
C18 H18C 0.9600 . ?
C19 H19A 0.9600 . ?
C19 H19B 0.9600 . ?
C19 H19C 0.9600 . ?
C20 H20A 0.9600 . ?
C20 H20B 0.9600 . ?
C20 H20C 0.9600 . ?
C21 C22 1.388(13) . ?
C21 C26 1.406(12) . ?
C21 C27 1.495(12) . ?
C22 C23 1.376(13) . ?
C22 H22A 0.9300 . ?
C23 C24 1.402(13) . ?
C23 H23A 0.9300 . ?
C24 C25 1.399(13) . ?
C24 C28 1.493(12) . ?
C25 C26 1.381(13) . ?
C25 H25A 0.9300 . ?
C26 H26A 0.9300 . ?
C27 O10 1.259(10) . ?
C27 O9 1.262(10) . ?
C28 O12 1.270(10) . ?
C28 O11 1.272(10) . ?
O3 Gd2 2.524(6) 3_756 ?
O4 Gd2 2.389(7) 3_756 ?
O7 Gd1 2.310(6) 3_646 ?
O8 Gd2 2.305(6) 3_646 ?
O10 Gd1 2.277(6) 2_654 ?
O11 Gd1 2.273(6) 3_756 ?
O12 Gd2 2.268(5) 4_556 ?
N1 C29 1.308(5) . ?
N1 C30 1.462(5) . ?
N1 C31 1.462(5) . ?
O13 C29 1.238(5) . ?
C29 H29 0.9300 . ?
C30 H30A 0.9600 . ?
C30 H30B 0.9600 . ?
C30 H30C 0.9600 . ?
C31 H31A 0.9600 . ?
C31 H31B 0.9600 . ?
C31 H31C 0.9600 . ?
O1W H1WA 0.8437 . ?
O1W H1WB 0.8460 . ?
O2W H2WA 0.8518 . ?
O2W H2WB 0.8533 . ?

loop_
_geom_hbond_atom_site_label_D
_geom_hbond_atom_site_label_H
_geom_hbond_atom_site_label_A
_geom_hbond_distance_DH
_geom_hbond_distance_HA
_geom_hbond_distance_DA
_geom_hbond_angle_DHA
_geom_hbond_site_symmetry_A
O1W H1WA O13 0.84 1.85 2.609(11) 149.0 3_746
O1W H1WB O4 0.85 2.03 2.695(9) 134.6 3_746
O2W H2WA O3 0.85 1.87 2.660(9) 153.0 4_457
